data_1536032
loop_
_publ_author_name
'James, M.'
'Goossens, D.J.'
'Cassidy, D.'
'Withers, R.L.'

_publ_section_title
;
 The phase diagram and tetragonal superstructures of the rare earth
 cobaltate phases Ln1-x Srx Co O3-d (Ln = La(3+), Pr(3+), Nd(3+), Sm(3+),
 Gd(3+), Y(3+), Ho(3+), Dy(3+), Er(3+), Tm(3+) and Yb(3+))
;
_journal_name_full 'Journal of Solid State Chemistry'
_journal_page_first 1886
_journal_page_last 1895
_journal_volume 177
_journal_year 2004
_chemical_formula_sum 'Co Ho0.2 O2.75 Sr0.8'
_chemical_name_systematic 'Ho0.2 Sr0.8 (Co O2.75)'
_space_group_IT_number 139
_symmetry_space_group_name_Hall '-I 4 2'
_symmetry_space_group_name_H-M 'I 4/m m m'
_cell_angle_alpha 90
_cell_angle_beta 90
_cell_angle_gamma 90
_cell_formula_units_Z 16
_cell_length_a 7.6676
_cell_length_b 7.6676
_cell_length_c 15.3844
_cell_volume 904.481
_citation_journal_id_ASTM JSSCBI
_cod_data_source_file James_JSSCBI_2004_1439.cif
_cod_data_source_block Co1Ho0.2O2.75Sr0.8
_cod_original_cell_volume 904.4811
_cod_original_formula_sum 'Co1 Ho0.2 O2.75 Sr0.8'
_cod_database_code 1536032

loop_
_symmetry_equiv_pos_as_xyz
x,y,z
-y,x,z
-x,-y,z
y,-x,z
x,-y,-z
y,x,-z
-x,y,-z
-y,-x,-z
-x,-y,-z
y,-x,-z
x,y,-z
-y,x,-z
-x,y,z
-y,-x,z
x,-y,z
y,x,z
x+1/2,y+1/2,z+1/2
-y+1/2,x+1/2,z+1/2
-x+1/2,-y+1/2,z+1/2
y+1/2,-x+1/2,z+1/2
x+1/2,-y+1/2,-z+1/2
y+1/2,x+1/2,-z+1/2
-x+1/2,y+1/2,-z+1/2
-y+1/2,-x+1/2,-z+1/2
-x+1/2,-y+1/2,-z+1/2
y+1/2,-x+1/2,-z+1/2
x+1/2,y+1/2,-z+1/2
-y+1/2,x+1/2,-z+1/2
-x+1/2,y+1/2,z+1/2
-y+1/2,-x+1/2,z+1/2
x+1/2,-y+1/2,z+1/2
y+1/2,x+1/2,z+1/2

loop_
_atom_site_label
_atom_site_type_symbol
_atom_site_fract_x
_atom_site_fract_y
_atom_site_fract_z
_atom_site_occupancy
_atom_site_U_iso_or_equiv
Co1 Co+3 0.2491 0.2491 0 1 0.0
Co2 Co+3 0.25 0.25 0.25 1 0.0
O3 O-2 0.229 0.5 0 1 0.0
Ho1 Ho+3 0 0 0.1565 0.8 0.0
O4 O-2 0 0.261 0.266 1 0.0
Sr1 Sr+2 0 0 0.1565 0.2 0.0
Sr3 Sr+2 0 0.5 0.1323 1 0.0
O1 O-2 0.211 0.211 0.121 1 0.0
Sr2 Sr+2 0 0 0.6229 1 0.0
O2 O-2 0.224 0 0 0.5 0.0
